data_4075777
loop_
_publ_author_name
'Tanaka, Shukichi'
'Dubs, Christian'
'Inagaki, Akiko'
'Akita, Munetaka'

_publ_section_title
;
 Polynuclear Rhodium Complexes with Dinucleating PNNP Ligand:&#x00A0;
 Dynamic and Diverse M&#x00B7;&#x00B7;&#x00B7;M Interactions in
 [(\m-X)Rh2(PNNP)(CO)2]n+and [(\m4-X)Rh4(PNNP)2(CO)4]n+[X = H, O,
 C&#x22EE;C&#x2212;R, R&#x2212;C&#x22EE;C&#x2212;R, C&#x22EE;C, CHCH2,
 SMe2;n= 0, 1:&#x00A0; PNNP = 3,5-bis(diphenylphosphinomethyl)pyrazolato]
;
_journal_issue 1
_journal_name_full Organometallics
_journal_page_first 163
_journal_paper_doi 10.1021/om049427v
_journal_volume 24
_journal_year 2005
_chemical_formula_sum 'C91 H82 B Cl4 N4 O4 P4 Rh4'
_chemical_formula_weight 1983.81
_space_group_IT_number 2
_symmetry_cell_setting triclinic
_symmetry_Int_Tables_number 2
_symmetry_space_group_name_Hall '-P 1'
_symmetry_space_group_name_H-M 'P -1'
_cell_angle_alpha 103.703(3)
_cell_angle_beta 97.179(4)
_cell_angle_gamma 105.748(5)
_cell_formula_units_Z 2
_cell_length_a 17.875(1)
_cell_length_b 18.877(1)
_cell_length_c 13.774(1)
_cell_measurement_reflns_used 19567
_cell_measurement_temperature 213.2
_cell_measurement_theta_max 27.5
_cell_measurement_theta_min 1.4
_cell_volume 4256.0(5)
_computing_cell_refinement PROCESS-AUTO
_computing_data_collection PROCESS-AUTO
_computing_data_reduction 'teXsan Ver. 1.11'
_computing_publication_material 'teXsan Ver. 1.11'
_computing_structure_refinement SHELXL97
_computing_structure_solution SHELXS97
_diffrn_detector_area_resol_mean 10.00
_diffrn_measurement_device_type 'Rigaku RAXIS-IV Imaging Plate'
_diffrn_measurement_method \w
_diffrn_radiation_type 'Mo K\a'
_diffrn_radiation_wavelength 0.7107
_diffrn_reflns_av_R_equivalents 0.000
_diffrn_reflns_limit_h_max 23
_diffrn_reflns_limit_h_min 0
_diffrn_reflns_limit_k_max 23
_diffrn_reflns_limit_k_min -24
_diffrn_reflns_limit_l_max 17
_diffrn_reflns_limit_l_min -17
_diffrn_reflns_number 25911
_diffrn_reflns_theta_max 27.49
_exptl_absorpt_coefficient_mu 1.014
_exptl_absorpt_correction_T_max 0.904
_exptl_absorpt_correction_T_min 0.749
_exptl_absorpt_correction_type multi-scan
_exptl_absorpt_process_details '(Higashi, 1995)'
_exptl_crystal_colour unknown
_exptl_crystal_density_diffrn 1.548
_exptl_crystal_density_method 'not measured'
_exptl_crystal_description unknown
_exptl_crystal_size_max 0.100
_exptl_crystal_size_mid 0.100
_exptl_crystal_size_min 0.100
_refine_diff_density_max 1.55
_refine_diff_density_min -1.62
_refine_ls_extinction_coef 0.0000
_refine_ls_extinction_expression Fc^*^=kFc[1+0.001xFc^2^\l^3^/sin(2\q)]^-1/4^
_refine_ls_extinction_method SHELXL
_refine_ls_goodness_of_fit_ref 1.169
_refine_ls_number_parameters 968
_refine_ls_number_reflns 11879
_refine_ls_R_factor_gt 0.0664
_refine_ls_shift/su_max 0.0720
_refine_ls_structure_factor_coef Fsqd
_refine_ls_weighting_details 'w = 1/[\s^2^(Fo^2^) + (0.1000P)^2^+0.0000P] where P=(Fo^2^+2Fc^2^)/3'
_refine_ls_weighting_scheme calc
_refine_ls_wR_factor_ref 0.1792
_reflns_number_gt 11879
_reflns_number_total 16104
_reflns_threshold_expression >2.0sigma(I)
_cod_data_source_file om049427vsi20040726_024341.cif
_cod_data_source_block compound_10BPh4
_cod_original_cell_volume 4256.1(6)
_cod_original_sg_symbol_H-M 'P -1         '
_cod_original_formula_sum 'C91 H82 B Cl4 N4 O4 P4 Rh4 '
_cod_database_code 4075777

loop_
_symmetry_equiv_pos_as_xyz
x,y,z
-x,-y,-z

loop_
_atom_site_label
_atom_site_type_symbol
_atom_site_fract_x
_atom_site_fract_y
_atom_site_fract_z
_atom_site_U_iso_or_equiv
_atom_site_adp_type
_atom_site_occupancy
_atom_site_calc_flag
_atom_site_refinement_flags
Rh(1) Rh 1.03408(3) 0.23690(3) 0.05060(4) 0.0294(1) Uani 1.00 d .
Rh(2) Rh 0.82907(3) 0.16209(3) 0.01294(4) 0.0328(1) Uani 1.00 d .
Rh(3) Rh 0.93459(3) 0.33051(3) 0.11648(3) 0.0305(1) Uani 1.00 d .
Rh(4) Rh 0.91939(3) 0.22236(3) -0.12633(3) 0.0285(1) Uani 1.00 d .
Cl(1) Cl 0.4709(7) 0.4124(6) 0.0652(9) 0.30678(6) Uiso 1.00 d .
Cl(2) Cl 0.3250(7) 0.4423(6) 0.0419(8) 0.30386(6) Uiso 1.00 d .
Cl(3) Cl 0.6832(2) 0.3535(2) 0.5660(3) 0.10688(1) Uiso 1.00 d .
Cl(4) Cl 0.6637(6) 0.3905(6) 0.7651(8) 0.14423(4) Uiso 0.52 d P
Cl(4A) Cl 0.6200(7) 0.4200(6) 0.7340(8) 0.14569(4) Uiso 0.48 d P
P(1) P 1.14071(9) 0.21792(9) 0.1341(1) 0.0311(3) Uani 1.00 d .
P(2) P 0.74345(9) 0.07363(9) 0.0624(1) 0.0323(3) Uani 1.00 d .
P(3) P 0.9016(1) 0.43367(9) 0.1904(1) 0.0307(3) Uani 1.00 d .
P(4) P 0.86934(9) 0.22131(9) -0.2855(1) 0.0286(3) Uani 1.00 d .
O(1) O 1.1241(4) 0.3795(4) 0.0071(6) 0.078(2) Uani 1.00 d .
O(2) O 0.7135(3) 0.2329(3) -0.0683(4) 0.053(1) Uani 1.00 d .
O(3) O 0.9580(5) 0.2767(4) 0.3012(4) 0.079(2) Uani 1.00 d .
O(4) O 0.9233(5) 0.0615(3) -0.1849(5) 0.078(2) Uani 1.00 d .
N(1) N 0.9809(3) 0.1385(3) 0.0841(4) 0.034(1) Uani 1.00 d .
N(2) N 0.9023(3) 0.1083(3) 0.0677(4) 0.037(1) Uani 1.00 d .
N(3) N 0.9191(3) 0.3731(3) -0.0034(4) 0.033(1) Uani 1.00 d .
N(4) N 0.9107(3) 0.3295(3) -0.0991(3) 0.030(1) Uani 1.00 d .
C(1) C 1.0881(4) 0.3250(5) 0.0233(6) 0.050(2) Uani 1.00 d .
C(2) C 0.7577(4) 0.2053(4) -0.0370(5) 0.041(2) Uani 1.00 d .
C(3) C 0.9479(5) 0.2973(4) 0.2298(5) 0.045(2) Uani 1.00 d .
C(4) C 0.9225(5) 0.1222(4) -0.1610(5) 0.046(2) Uani 1.00 d .
C(11) C 1.0141(4) 0.0953(4) 0.1284(5) 0.035(1) Uani 1.00 d .
C(12) C 0.9537(4) 0.0352(4) 0.1396(6) 0.040(2) Uani 1.00 d .
C(13) C 0.8843(4) 0.0459(4) 0.0984(5) 0.037(1) Uani 1.00 d .
C(14) C 1.1031(4) 0.1189(4) 0.1482(6) 0.043(2) Uani 1.00 d .
C(15) C 0.7965(4) 0.0046(4) 0.0812(6) 0.045(2) Uani 1.00 d .
C(21) C 0.8978(4) 0.4358(3) -0.0074(5) 0.033(1) Uani 1.00 d .
C(22) C 0.8747(4) 0.4318(4) -0.1090(5) 0.037(1) Uani 1.00 d .
C(23) C 0.8835(4) 0.3639(4) -0.1652(4) 0.033(1) Uani 1.00 d .
C(24) C 0.9031(4) 0.4892(4) 0.0948(5) 0.037(1) Uani 1.00 d .
C(25) C 0.8727(4) 0.3221(4) -0.2756(4) 0.033(1) Uani 1.00 d .
C(31) C 1.1775(4) 0.2837(4) 0.2613(5) 0.035(1) Uani 1.00 d .
C(32) C 1.1599(5) 0.2646(5) 0.3478(6) 0.058(2) Uani 1.00 d .
C(33) C 1.1855(6) 0.3185(7) 0.4418(7) 0.073(3) Uani 1.00 d .
C(34) C 1.2272(6) 0.3918(6) 0.4523(7) 0.071(3) Uani 1.00 d .
C(35) C 1.2432(9) 0.4127(6) 0.3655(9) 0.101(4) Uani 1.00 d .
C(36) C 1.2215(7) 0.3574(5) 0.2717(7) 0.080(3) Uani 1.00 d .
C(41) C 1.2272(4) 0.2164(4) 0.0798(5) 0.035(1) Uani 1.00 d .
C(42) C 1.2260(5) 0.2178(5) -0.0204(6) 0.047(2) Uani 1.00 d .
C(43) C 1.2917(6) 0.2114(5) -0.0644(6) 0.060(2) Uani 1.00 d .
C(44) C 1.3560(5) 0.2025(5) -0.0082(8) 0.062(2) Uani 1.00 d .
C(45) C 1.3569(5) 0.2008(6) 0.0913(8) 0.065(2) Uani 1.00 d .
C(46) C 1.2931(4) 0.2081(5) 0.1351(6) 0.050(2) Uani 1.00 d .
C(51) C 0.7191(4) 0.1083(4) 0.1862(5) 0.032(1) Uani 1.00 d .
C(52) C 0.7022(4) 0.0626(4) 0.2508(5) 0.043(2) Uani 1.00 d .
C(53) C 0.6847(5) 0.0921(5) 0.3443(6) 0.050(2) Uani 1.00 d .
C(54) C 0.6842(5) 0.1663(5) 0.3743(6) 0.048(2) Uani 1.00 d .
C(55) C 0.7019(5) 0.2128(5) 0.3123(7) 0.058(2) Uani 1.00 d .
C(56) C 0.7193(5) 0.1850(4) 0.2178(6) 0.046(2) Uani 1.00 d .
C(61) C 0.6504(4) 0.0133(4) -0.0241(5) 0.035(1) Uani 1.00 d .
C(62) C 0.5895(4) -0.0327(4) 0.0062(6) 0.046(2) Uani 1.00 d .
C(63) C 0.5211(4) -0.0804(5) -0.0625(6) 0.049(2) Uani 1.00 d .
C(64) C 0.5143(4) -0.0835(4) -0.1629(6) 0.048(2) Uani 1.00 d .
C(65) C 0.5730(6) -0.0360(5) -0.1948(6) 0.061(2) Uani 1.00 d .
C(66) C 0.6415(5) 0.0102(4) -0.1259(6) 0.050(2) Uani 1.00 d .
C(71) C 0.7992(4) 0.4122(4) 0.2105(5) 0.036(1) Uani 1.00 d .
C(72) C 0.7813(5) 0.4215(4) 0.3062(6) 0.047(2) Uani 1.00 d .
C(73) C 0.7027(6) 0.4042(5) 0.3171(8) 0.061(2) Uani 1.00 d .
C(74) C 0.6412(5) 0.3747(5) 0.2293(9) 0.065(2) Uani 1.00 d .
C(75) C 0.6596(5) 0.3626(5) 0.1356(7) 0.060(2) Uani 1.00 d .
C(76) C 0.7381(5) 0.3814(4) 0.1254(6) 0.051(2) Uani 1.00 d .
C(81) C 0.9639(4) 0.5019(3) 0.3069(5) 0.034(1) Uani 1.00 d .
C(82) C 0.9431(4) 0.5662(4) 0.3586(5) 0.041(2) Uani 1.00 d .
C(83) C 0.9936(5) 0.6169(4) 0.4471(5) 0.043(2) Uani 1.00 d .
C(84) C 1.0641(5) 0.6072(4) 0.4829(5) 0.045(2) Uani 1.00 d .
C(85) C 1.0857(4) 0.5467(4) 0.4317(5) 0.044(2) Uani 1.00 d .
C(86) C 1.0357(4) 0.4942(4) 0.3451(5) 0.040(1) Uani 1.00 d .
C(91) C 0.7673(4) 0.1620(4) -0.3313(4) 0.033(1) Uani 1.00 d .
C(92) C 0.7039(5) 0.1909(5) -0.3189(6) 0.049(2) Uani 1.00 d .
C(93) C 0.6267(5) 0.1424(6) -0.3518(7) 0.057(2) Uani 1.00 d .
C(94) C 0.6115(4) 0.0655(6) -0.3955(6) 0.057(2) Uani 1.00 d .
C(95) C 0.6725(5) 0.0360(5) -0.4088(6) 0.056(2) Uani 1.00 d .
C(96) C 0.7508(4) 0.0834(4) -0.3758(5) 0.042(2) Uani 1.00 d .
C(101) C 0.9194(4) 0.1964(3) -0.3889(4) 0.030(1) Uani 1.00 d .
C(102) C 0.9962(4) 0.1945(4) -0.3696(5) 0.040(1) Uani 1.00 d .
C(103) C 1.0347(4) 0.1760(4) -0.4499(6) 0.048(2) Uani 1.00 d .
C(104) C 0.9952(5) 0.1600(4) -0.5491(6) 0.048(2) Uani 1.00 d .
C(105) C 0.9184(5) 0.1608(4) -0.5693(5) 0.043(2) Uani 1.00 d .
C(106) C 0.8803(4) 0.1796(4) -0.4901(5) 0.037(1) Uani 1.00 d .
C(111) C 0.3921(4) 0.2238(4) 0.5298(5) 0.039(1) Uani 1.00 d .
C(112) C 0.4463(4) 0.1843(4) 0.5025(5) 0.043(2) Uani 1.00 d .
C(113) C 0.4862(5) 0.1939(5) 0.4255(7) 0.059(2) Uani 1.00 d .
C(114) C 0.4744(6) 0.2429(6) 0.3707(7) 0.063(2) Uani 1.00 d .
C(115) C 0.4219(6) 0.2807(5) 0.3909(7) 0.065(2) Uani 1.00 d .
C(116) C 0.3805(5) 0.2719(5) 0.4696(6) 0.054(2) Uani 1.00 d .
C(121) C 0.2610(4) 0.1371(4) 0.5709(5) 0.039(1) Uani 1.00 d .
C(122) C 0.2198(5) 0.0942(4) 0.6291(6) 0.048(2) Uani 1.00 d .
C(123) C 0.1467(5) 0.0363(4) 0.5903(7) 0.053(2) Uani 1.00 d .
C(124) C 0.1120(5) 0.0204(4) 0.4888(7) 0.055(2) Uani 1.00 d .
C(125) C 0.1497(5) 0.0614(5) 0.4299(6) 0.050(2) Uani 1.00 d .
C(126) C 0.2225(4) 0.1184(4) 0.4687(6) 0.042(2) Uani 1.00 d .
C(131) C 0.3182(4) 0.2863(4) 0.6730(5) 0.041(2) Uani 1.00 d .
C(132) C 0.2463(5) 0.2806(4) 0.7077(6) 0.045(2) Uani 1.00 d .
C(133) C 0.2280(5) 0.3455(5) 0.7549(7) 0.057(2) Uani 1.00 d .
C(134) C 0.2784(6) 0.4179(5) 0.7674(8) 0.068(3) Uani 1.00 d .
C(135) C 0.3487(6) 0.4252(4) 0.7361(8) 0.067(3) Uani 1.00 d .
C(136) C 0.3682(5) 0.3603(4) 0.6902(7) 0.054(2) Uani 1.00 d .
C(141) C 0.4020(4) 0.1921(4) 0.7068(5) 0.038(1) Uani 1.00 d .
C(142) C 0.4612(5) 0.2501(5) 0.7828(6) 0.050(2) Uani 1.00 d .
C(143) C 0.5180(5) 0.2356(6) 0.8460(6) 0.064(2) Uani 1.00 d .
C(144) C 0.5192(5) 0.1641(6) 0.8411(7) 0.062(2) Uani 1.00 d .
C(145) C 0.4615(5) 0.1037(5) 0.7690(7) 0.055(2) Uani 1.00 d .
C(146) C 0.4044(4) 0.1185(4) 0.7028(6) 0.045(2) Uani 1.00 d .
C(151) C 0.394(1) 0.409(1) -0.024(2) 0.1776(1) Uiso 1.00 d .
C(152) C 0.6062(9) 0.3515(8) 0.631(1) 0.10746(5) Uiso 1.00 d .
C(153) C 0.5463(7) 0.4880(7) 0.4513(9) 0.09140(4) Uiso 1.00 d .
C(154) C 0.4700(8) 0.4800(8) 0.352(1) 0.10678(5) Uiso 1.00 d .
B(1) B 0.3430(5) 0.2090(4) 0.6212(6) 0.037(2) Uani 1.00 d .
H(1) H 0.939(4) 0.236(4) 0.018(5) 0.0343(2) Uiso 1.00 calc .
H(2) H 0.9582 -0.0054 0.1697 0.0503 Uiso 1.00 calc .
H(3) H 1.1213 0.0844 0.1033 0.0501 Uiso 1.00 calc .
H(4) H 1.1228 0.1198 0.2175 0.0501 Uiso 1.00 calc .
H(5) H 0.7843 -0.0130 0.1387 0.0560 Uiso 1.00 calc .
H(6) H 0.7805 -0.0393 0.0222 0.0560 Uiso 1.00 calc .
H(7) H 0.8569 0.4686 -0.1350 0.0442 Uiso 1.00 calc .
H(8) H 0.8597 0.5088 0.0928 0.0456 Uiso 1.00 calc .
H(9) H 0.9516 0.5308 0.1121 0.0456 Uiso 1.00 calc .
H(10) H 0.9156 0.3463 -0.3032 0.0395 Uiso 1.00 calc .
H(11) H 0.8243 0.3229 -0.3128 0.0395 Uiso 1.00 calc .
H(12) H 1.1304 0.2131 0.3430 0.0695 Uiso 1.00 calc .
H(13) H 1.1735 0.3026 0.5020 0.0857 Uiso 1.00 calc .
H(14) H 1.2435 0.4277 0.5186 0.0875 Uiso 1.00 calc .
H(15) H 1.2707 0.4643 0.3715 0.1223 Uiso 1.00 calc .
H(16) H 1.2379 0.3718 0.2129 0.0915 Uiso 1.00 calc .
H(17) H 1.1806 0.2236 -0.0592 0.0580 Uiso 1.00 calc .
H(18) H 1.2926 0.2154 -0.1323 0.0686 Uiso 1.00 calc .
H(19) H 1.3994 0.1947 -0.0390 0.0725 Uiso 1.00 calc .
H(20) H 1.4025 0.1965 0.1317 0.0765 Uiso 1.00 calc .
H(21) H 1.2949 0.2078 0.2060 0.0611 Uiso 1.00 calc .
H(22) H 0.7023 0.0097 0.2305 0.0520 Uiso 1.00 calc .
H(23) H 0.6746 0.0601 0.3888 0.0590 Uiso 1.00 calc .
H(24) H 0.6707 0.1866 0.4396 0.0579 Uiso 1.00 calc .
H(25) H 0.6998 0.2654 0.3320 0.0669 Uiso 1.00 calc .
H(26) H 0.7315 0.2173 0.1743 0.0551 Uiso 1.00 calc .
H(27) H 0.5945 -0.0312 0.0781 0.0538 Uiso 1.00 calc .
H(28) H 0.4783 -0.1110 -0.0408 0.0581 Uiso 1.00 calc .
H(29) H 0.4688 -0.1194 -0.2101 0.0610 Uiso 1.00 calc .
H(30) H 0.5660 -0.0336 -0.2637 0.0741 Uiso 1.00 calc .
H(31) H 0.6845 0.0396 -0.1483 0.0566 Uiso 1.00 calc .
H(32) H 0.8243 0.4411 0.3675 0.0565 Uiso 1.00 calc .
H(33) H 0.6908 0.4116 0.3857 0.0747 Uiso 1.00 calc .
H(34) H 0.5881 0.3615 0.2377 0.0762 Uiso 1.00 calc .
H(35) H 0.6176 0.3398 0.0758 0.0716 Uiso 1.00 calc .
H(36) H 0.7507 0.3729 0.0589 0.0621 Uiso 1.00 calc .
H(37) H 0.8943 0.5739 0.3339 0.0491 Uiso 1.00 calc .
H(38) H 0.9792 0.6589 0.4847 0.0507 Uiso 1.00 calc .
H(39) H 1.0987 0.6425 0.5443 0.0535 Uiso 1.00 calc .
H(40) H 1.1364 0.5419 0.4561 0.0508 Uiso 1.00 calc .
H(41) H 1.0520 0.4518 0.3101 0.0496 Uiso 1.00 calc .
H(42) H 0.7147 0.2458 -0.2874 0.0592 Uiso 1.00 calc .
H(43) H 0.5835 0.1631 -0.3417 0.0655 Uiso 1.00 calc .
H(44) H 0.5578 0.0326 -0.4194 0.0688 Uiso 1.00 calc .
H(45) H 0.6628 -0.0188 -0.4391 0.0646 Uiso 1.00 calc .
H(46) H 0.7936 0.0615 -0.3839 0.0513 Uiso 1.00 calc .
H(47) H 1.0233 0.2069 -0.3008 0.0458 Uiso 1.00 calc .
H(48) H 1.0889 0.1752 -0.4354 0.0571 Uiso 1.00 calc .
H(49) H 1.0231 0.1500 -0.6039 0.0566 Uiso 1.00 calc .
H(50) H 0.8914 0.1468 -0.6390 0.0491 Uiso 1.00 calc .
H(51) H 0.8275 0.1820 -0.5044 0.0444 Uiso 1.00 calc .
H(52) H 0.4554 0.1483 0.5397 0.0541 Uiso 1.00 calc .
H(53) H 0.5229 0.1663 0.4099 0.0705 Uiso 1.00 calc .
H(54) H 0.5036 0.2479 0.3182 0.0762 Uiso 1.00 calc .
H(55) H 0.4127 0.3153 0.3506 0.0803 Uiso 1.00 calc .
H(56) H 0.3426 0.2997 0.4836 0.0658 Uiso 1.00 calc .
H(57) H 0.2434 0.1054 0.7018 0.0583 Uiso 1.00 calc .
H(58) H 0.1215 0.0082 0.6349 0.0664 Uiso 1.00 calc .
H(59) H 0.0617 -0.0197 0.4605 0.0671 Uiso 1.00 calc .
H(60) H 0.1268 0.0514 0.3601 0.0597 Uiso 1.00 calc .
H(61) H 0.2474 0.1452 0.4245 0.0508 Uiso 1.00 calc .
H(62) H 0.2095 0.2299 0.7005 0.0548 Uiso 1.00 calc .
H(63) H 0.1787 0.3400 0.7796 0.0681 Uiso 1.00 calc .
H(64) H 0.2618 0.4615 0.7970 0.0862 Uiso 1.00 calc .
H(65) H 0.3862 0.4748 0.7468 0.0834 Uiso 1.00 calc .
H(66) H 0.4166 0.3667 0.6675 0.0660 Uiso 1.00 calc .
H(67) H 0.4617 0.3031 0.7910 0.0626 Uiso 1.00 calc .
H(68) H 0.5581 0.2787 0.8956 0.0773 Uiso 1.00 calc .
H(69) H 0.5585 0.1536 0.8854 0.0750 Uiso 1.00 calc .
H(70) H 0.4602 0.0509 0.7625 0.0655 Uiso 1.00 calc .
H(71) H 0.3645 0.0755 0.6526 0.0551 Uiso 1.00 calc .

loop_
_atom_site_aniso_label
_atom_site_aniso_U_11
_atom_site_aniso_U_22
_atom_site_aniso_U_33
_atom_site_aniso_U_12
_atom_site_aniso_U_13
_atom_site_aniso_U_23
Rh(1) 0.0300(3) 0.0291(2) 0.0320(2) 0.0121(2) 0.0051(2) 0.0117(2)
Rh(2) 0.0277(3) 0.0316(2) 0.0428(3) 0.0096(2) 0.0082(2) 0.0164(2)
Rh(3) 0.0448(3) 0.0269(2) 0.0231(2) 0.0166(2) 0.0071(2) 0.0068(2)
Rh(4) 0.0363(3) 0.0286(2) 0.0229(2) 0.0141(2) 0.0049(2) 0.0075(2)
P(1) 0.0292(8) 0.0333(8) 0.0338(8) 0.0132(6) 0.0040(6) 0.0125(7)
P(2) 0.0287(8) 0.0272(7) 0.0404(8) 0.0063(6) 0.0074(7) 0.0113(7)
P(3) 0.0423(9) 0.0253(7) 0.0258(7) 0.0144(7) 0.0075(6) 0.0048(6)
P(4) 0.0335(8) 0.0299(7) 0.0223(7) 0.0109(6) 0.0041(6) 0.0070(6)
O(1) 0.063(4) 0.057(4) 0.136(6) 0.012(3) 0.025(4) 0.073(4)
O(2) 0.044(3) 0.056(3) 0.066(3) 0.028(3) 0.002(2) 0.022(3)
O(3) 0.154(7) 0.068(4) 0.035(3) 0.053(4) 0.022(4) 0.027(3)
O(4) 0.132(6) 0.049(3) 0.052(3) 0.058(4) -0.011(4) -0.005(3)
N(1) 0.028(3) 0.036(3) 0.046(3) 0.014(2) 0.006(2) 0.023(3)
N(2) 0.031(3) 0.034(3) 0.051(3) 0.010(2) 0.007(2) 0.022(3)
N(3) 0.053(3) 0.026(2) 0.025(2) 0.023(2) 0.008(2) 0.003(2)
N(4) 0.053(3) 0.025(2) 0.018(2) 0.020(2) 0.005(2) 0.010(2)
C(1) 0.037(4) 0.056(4) 0.060(5) 0.019(3) 0.005(3) 0.021(4)
C(2) 0.039(4) 0.035(3) 0.042(4) 0.006(3) 0.011(3) 0.004(3)
C(3) 0.074(5) 0.032(3) 0.038(4) 0.025(3) 0.016(3) 0.013(3)
C(4) 0.060(5) 0.048(4) 0.029(3) 0.025(4) -0.004(3) 0.008(3)
C(11) 0.036(3) 0.029(3) 0.043(3) 0.012(3) 0.003(3) 0.020(3)
C(12) 0.036(4) 0.034(3) 0.057(4) 0.013(3) 0.012(3) 0.019(3)
C(13) 0.039(4) 0.034(3) 0.042(3) 0.015(3) 0.011(3) 0.013(3)
C(14) 0.031(3) 0.044(4) 0.054(4) 0.015(3) 0.000(3) 0.014(3)
C(15) 0.036(4) 0.028(3) 0.070(5) 0.006(3) 0.015(3) 0.015(3)
C(21) 0.037(3) 0.024(3) 0.036(3) 0.008(2) 0.006(3) 0.006(3)
C(22) 0.048(4) 0.038(3) 0.030(3) 0.020(3) 0.005(3) 0.016(3)
C(23) 0.037(3) 0.033(3) 0.023(3) 0.007(3) 0.003(2) 0.006(3)
C(24) 0.050(4) 0.031(3) 0.031(3) 0.017(3) 0.006(3) 0.009(3)
C(25) 0.041(4) 0.036(3) 0.022(3) 0.011(3) 0.006(2) 0.009(3)
C(31) 0.032(3) 0.042(3) 0.034(3) 0.014(3) 0.007(3) 0.012(3)
C(32) 0.062(5) 0.069(5) 0.040(4) 0.008(4) 0.018(4) 0.019(4)
C(33) 0.075(7) 0.097(8) 0.046(5) 0.023(6) 0.019(4) 0.018(5)
C(34) 0.067(6) 0.082(7) 0.046(5) 0.022(5) 0.005(4) -0.009(5)
C(35) 0.14(1) 0.054(6) 0.068(7) -0.010(6) 0.005(7) -0.009(5)
C(36) 0.119(9) 0.051(5) 0.047(5) -0.002(5) 0.013(5) 0.010(4)
C(41) 0.032(3) 0.038(3) 0.041(3) 0.017(3) 0.007(3) 0.020(3)
C(42) 0.058(5) 0.053(4) 0.039(4) 0.026(4) 0.013(3) 0.017(3)
C(43) 0.081(6) 0.060(5) 0.051(4) 0.030(5) 0.028(4) 0.023(4)
C(44) 0.058(5) 0.067(5) 0.078(6) 0.033(4) 0.039(5) 0.024(5)
C(45) 0.044(5) 0.088(7) 0.078(6) 0.037(5) 0.021(4) 0.031(5)
C(46) 0.038(4) 0.074(5) 0.045(4) 0.024(4) 0.011(3) 0.022(4)
C(51) 0.027(3) 0.031(3) 0.035(3) 0.003(2) 0.001(2) 0.013(3)
C(52) 0.049(4) 0.037(3) 0.040(4) 0.009(3) 0.003(3) 0.014(3)
C(53) 0.056(5) 0.050(4) 0.036(3) 0.005(4) 0.004(3) 0.014(3)
C(54) 0.046(4) 0.052(4) 0.038(4) 0.011(3) 0.003(3) 0.006(3)
C(55) 0.069(6) 0.043(4) 0.063(5) 0.021(4) 0.022(4) 0.012(4)
C(56) 0.056(5) 0.045(4) 0.044(4) 0.019(3) 0.017(3) 0.018(3)
C(61) 0.037(3) 0.029(3) 0.035(3) 0.007(3) 0.006(3) 0.008(3)
C(62) 0.038(4) 0.049(4) 0.048(4) 0.009(3) 0.014(3) 0.011(3)
C(63) 0.030(4) 0.054(4) 0.050(4) 0.002(3) 0.006(3) 0.004(4)
C(64) 0.040(4) 0.039(4) 0.052(4) 0.006(3) -0.008(3) 0.004(3)
C(65) 0.081(6) 0.043(4) 0.046(4) 0.000(4) -0.003(4) 0.017(4)
C(66) 0.060(5) 0.041(4) 0.043(4) 0.004(4) 0.010(3) 0.013(3)
C(71) 0.044(4) 0.028(3) 0.038(3) 0.017(3) 0.007(3) 0.008(3)
C(72) 0.053(4) 0.046(4) 0.048(4) 0.018(3) 0.015(3) 0.020(4)
C(73) 0.063(5) 0.059(5) 0.087(6) 0.033(4) 0.041(5) 0.039(5)
C(74) 0.044(5) 0.053(5) 0.102(8) 0.017(4) 0.029(5) 0.020(5)
C(75) 0.043(4) 0.061(5) 0.062(5) 0.009(4) -0.002(4) 0.005(4)
C(76) 0.046(4) 0.046(4) 0.048(4) 0.009(3) 0.006(3) -0.005(3)
C(81) 0.044(4) 0.028(3) 0.029(3) 0.010(3) 0.007(3) 0.007(3)
C(82) 0.052(4) 0.038(3) 0.035(3) 0.018(3) 0.012(3) 0.007(3)
C(83) 0.058(5) 0.031(3) 0.033(3) 0.004(3) 0.011(3) 0.005(3)
C(84) 0.064(5) 0.037(4) 0.023(3) -0.001(3) 0.002(3) 0.008(3)
C(85) 0.043(4) 0.049(4) 0.032(3) 0.008(3) -0.001(3) 0.008(3)
C(86) 0.051(4) 0.035(3) 0.034(3) 0.018(3) 0.006(3) 0.008(3)
C(91) 0.040(4) 0.040(3) 0.023(3) 0.014(3) 0.008(2) 0.013(3)
C(92) 0.049(4) 0.061(5) 0.045(4) 0.025(4) 0.014(3) 0.019(4)
C(93) 0.035(4) 0.086(6) 0.056(5) 0.019(4) 0.015(3) 0.031(5)
C(94) 0.032(4) 0.079(6) 0.048(4) -0.005(4) 0.004(3) 0.026(4)
C(95) 0.056(5) 0.050(4) 0.047(4) -0.006(4) 0.010(4) 0.011(4)
C(96) 0.036(4) 0.047(4) 0.037(3) 0.011(3) 0.009(3) 0.003(3)
C(101) 0.038(3) 0.024(3) 0.028(3) 0.008(2) 0.006(2) 0.007(2)
C(102) 0.033(3) 0.038(3) 0.042(4) 0.008(3) 0.006(3) 0.003(3)
C(103) 0.040(4) 0.044(4) 0.058(4) 0.012(3) 0.019(3) 0.008(4)
C(104) 0.058(5) 0.044(4) 0.045(4) 0.012(3) 0.029(4) 0.015(3)
C(105) 0.057(5) 0.042(4) 0.030(3) 0.010(3) 0.019(3) 0.011(3)
C(106) 0.046(4) 0.034(3) 0.031(3) 0.009(3) 0.008(3) 0.012(3)
C(111) 0.038(4) 0.036(3) 0.039(3) 0.004(3) 0.004(3) 0.010(3)
C(112) 0.037(4) 0.043(4) 0.038(3) 0.003(3) 0.004(3) 0.001(3)
C(113) 0.048(5) 0.072(6) 0.051(4) 0.010(4) 0.017(4) 0.012(4)
C(114) 0.060(5) 0.066(5) 0.049(5) -0.001(4) 0.022(4) 0.009(4)
C(115) 0.079(6) 0.057(5) 0.051(5) 0.000(5) 0.018(4) 0.024(4)
C(116) 0.065(5) 0.047(4) 0.056(5) 0.017(4) 0.018(4) 0.022(4)
C(121) 0.043(4) 0.032(3) 0.045(4) 0.016(3) 0.009(3) 0.013(3)
C(122) 0.045(4) 0.043(4) 0.053(4) 0.007(3) 0.010(3) 0.012(4)
C(123) 0.054(5) 0.032(3) 0.077(6) 0.009(3) 0.021(4) 0.022(4)
C(124) 0.043(4) 0.032(4) 0.080(6) 0.007(3) 0.008(4) 0.005(4)
C(125) 0.051(5) 0.047(4) 0.045(4) 0.020(4) 0.002(3) -0.002(4)
C(126) 0.044(4) 0.036(3) 0.046(4) 0.015(3) 0.008(3) 0.007(3)
C(131) 0.043(4) 0.037(3) 0.039(3) 0.016(3) 0.002(3) 0.005(3)
C(132) 0.052(4) 0.047(4) 0.043(4) 0.022(3) 0.010(3) 0.015(3)
C(133) 0.056(5) 0.052(4) 0.068(5) 0.031(4) 0.013(4) 0.008(4)
C(134) 0.079(6) 0.042(4) 0.084(7) 0.035(4) 0.010(5) 0.002(5)
C(135) 0.078(6) 0.034(4) 0.091(7) 0.022(4) 0.021(5) 0.011(4)
C(136) 0.054(5) 0.037(4) 0.065(5) 0.015(3) 0.011(4) 0.007(4)
C(141) 0.041(4) 0.038(3) 0.038(3) 0.013(3) 0.012(3) 0.015(3)
C(142) 0.042(4) 0.061(5) 0.042(4) 0.013(4) 0.007(3) 0.008(4)
C(143) 0.049(5) 0.085(7) 0.045(4) 0.010(5) 0.007(4) 0.010(5)
C(144) 0.040(4) 0.101(7) 0.058(5) 0.023(5) 0.018(4) 0.041(5)
C(145) 0.043(4) 0.068(5) 0.073(5) 0.026(4) 0.024(4) 0.039(5)
C(146) 0.045(4) 0.050(4) 0.050(4) 0.021(3) 0.015(3) 0.022(4)
B(1) 0.037(4) 0.029(3) 0.039(4) 0.009(3) 0.005(3) 0.003(3)

loop_
_atom_type_symbol
_atom_type_description
_atom_type_scat_dispersion_real
_atom_type_scat_dispersion_imag
_atom_type_scat_source
C C 0.003 0.002
;International Tables for Crystallography
(1992, Vol. C, Tables 4.2.6.8 and 6.1.1.4)
;
H H 0.000 0.000
;International Tables for Crystallography
(1992, Vol. C, Table 6.1.1.4)
;
O O 0.011 0.006
;International Tables for Crystallography
(1992, Vol. C, Tables 4.2.6.8 and 6.1.1.4)
;
N N 0.006 0.003
;International Tables for Crystallography
(1992, Vol. C, Tables 4.2.6.8 and 6.1.1.4)
;
B B 0.001 0.001
;International Tables for Crystallography
(1992, Vol. C, Tables 4.2.6.8 and 6.1.1.4)
;
P P 0.102 0.094
;International Tables for Crystallography
(1992, Vol. C, Tables 4.2.6.8 and 6.1.1.4)
;
Rh Rh -1.118 0.919
;International Tables for Crystallography
(1992, Vol. C, Tables 4.2.6.8 and 6.1.1.4)
;
Cl Cl 0.148 0.159
;International Tables for Crystallography
(1992, Vol. C, Tables 4.2.6.8 and 6.1.1.4)
;

loop_
_geom_angle_atom_site_label_1
_geom_angle_atom_site_label_2
_geom_angle_atom_site_label_3
_geom_angle
_geom_angle_site_symmetry_1
_geom_angle_publ_flag
Rh(3) Rh(1) Rh(4) 72.19(2) . yes
Rh(3) Rh(1) P(1) 132.41(5) . yes
Rh(3) Rh(1) N(1) 101.7(2) . yes
Rh(3) Rh(1) C(1) 81.1(3) . yes
Rh(4) Rh(1) P(1) 155.27(5) . yes
Rh(4) Rh(1) N(1) 99.7(1) . yes
Rh(4) Rh(1) C(1) 83.3(2) . yes
P(1) Rh(1) N(1) 79.6(2) . yes
P(1) Rh(1) C(1) 96.8(3) . yes
N(1) Rh(1) C(1) 176.4(3) . yes
Rh(4) Rh(2) P(2) 155.97(5) . yes
Rh(4) Rh(2) N(2) 99.3(2) . yes
Rh(4) Rh(2) C(2) 83.4(2) . yes
P(2) Rh(2) N(2) 79.0(2) . yes
P(2) Rh(2) C(2) 97.6(2) . yes
N(2) Rh(2) C(2) 176.4(2) . yes
Rh(1) Rh(3) P(3) 159.17(4) . yes
Rh(1) Rh(3) N(3) 101.0(2) . yes
Rh(1) Rh(3) C(3) 82.1(3) . yes
P(3) Rh(3) N(3) 79.8(2) . yes
P(3) Rh(3) C(3) 96.8(3) . yes
N(3) Rh(3) C(3) 176.5(3) . yes
Rh(1) Rh(4) Rh(2) 73.77(2) . yes
Rh(1) Rh(4) P(4) 159.84(5) . yes
Rh(1) Rh(4) N(4) 101.9(1) . yes
Rh(1) Rh(4) C(4) 82.4(2) . yes
Rh(2) Rh(4) P(4) 125.93(4) . yes
Rh(2) Rh(4) N(4) 101.8(2) . yes
Rh(2) Rh(4) C(4) 79.8(2) . yes
P(4) Rh(4) N(4) 79.7(1) . yes
P(4) Rh(4) C(4) 96.1(2) . yes
N(4) Rh(4) C(4) 175.7(3) . yes
Cl(4A) Cl(4) C(152) 59.2(8) . yes
Cl(4) Cl(4A) C(152) 82(1) . yes
Rh(1) P(1) C(14) 104.9(2) . yes
Rh(1) P(1) C(31) 112.2(3) . yes
Rh(1) P(1) C(41) 122.0(2) . yes
C(14) P(1) C(31) 107.4(3) . yes
C(14) P(1) C(41) 103.4(3) . yes
C(31) P(1) C(41) 105.8(3) . yes
Rh(2) P(2) C(15) 105.0(2) . yes
Rh(2) P(2) C(51) 115.2(2) . yes
Rh(2) P(2) C(61) 119.9(2) . yes
C(15) P(2) C(51) 104.5(4) . yes
C(15) P(2) C(61) 103.7(3) . yes
C(51) P(2) C(61) 106.8(3) . yes
Rh(3) P(3) C(24) 105.2(2) . yes
Rh(3) P(3) C(71) 114.4(2) . yes
Rh(3) P(3) C(81) 120.1(3) . yes
C(24) P(3) C(71) 103.7(3) . yes
C(24) P(3) C(81) 105.1(3) . yes
C(71) P(3) C(81) 106.7(3) . yes
Rh(4) P(4) C(25) 105.1(2) . yes
Rh(4) P(4) C(91) 113.2(2) . yes
Rh(4) P(4) C(101) 120.3(2) . yes
C(25) P(4) C(91) 107.5(3) . yes
C(25) P(4) C(101) 104.4(3) . yes
C(91) P(4) C(101) 105.5(3) . yes
Rh(1) N(1) N(2) 122.4(5) . yes
Rh(1) N(1) C(11) 129.2(4) . yes
N(2) N(1) C(11) 108.4(6) . yes
Rh(2) N(2) N(1) 121.0(5) . yes
Rh(2) N(2) C(13) 129.3(5) . yes
N(1) N(2) C(13) 109.5(6) . yes
Rh(3) N(3) N(4) 120.6(4) . yes
Rh(3) N(3) C(21) 128.9(4) . yes
N(4) N(3) C(21) 108.9(5) . yes
Rh(4) N(4) N(3) 121.1(4) . yes
Rh(4) N(4) C(23) 129.2(4) . yes
N(3) N(4) C(23) 108.8(5) . yes
Rh(1) C(1) O(1) 177.7(8) . yes
Rh(2) C(2) O(2) 179.5(6) . yes
Rh(3) C(3) O(3) 178.5(8) . yes
Rh(4) C(4) O(4) 177.9(7) . yes
N(1) C(11) C(12) 108.4(6) . yes
N(1) C(11) C(14) 115.7(6) . yes
C(12) C(11) C(14) 135.8(7) . yes
C(11) C(12) C(13) 104.6(7) . yes
N(2) C(13) C(12) 109.1(6) . yes
N(2) C(13) C(15) 115.0(7) . yes
C(12) C(13) C(15) 136.0(7) . yes
P(1) C(14) C(11) 108.2(6) . yes
P(2) C(15) C(13) 107.3(5) . yes
N(3) C(21) C(22) 108.4(6) . yes
N(3) C(21) C(24) 114.5(6) . yes
C(22) C(21) C(24) 137.1(7) . yes
C(21) C(22) C(23) 105.8(7) . yes
N(4) C(23) C(22) 108.1(5) . yes
N(4) C(23) C(25) 114.6(6) . yes
C(22) C(23) C(25) 137.2(7) . yes
P(3) C(24) C(21) 107.8(5) . yes
P(4) C(25) C(23) 108.5(5) . yes
P(1) C(31) C(32) 123.5(5) . yes
P(1) C(31) C(36) 118.5(6) . yes
C(32) C(31) C(36) 117.9(7) . yes
C(31) C(32) C(33) 120.8(8) . yes
C(32) C(33) C(34) 121.6(10) . yes
C(33) C(34) C(35) 118.4(8) . yes
C(34) C(35) C(36) 120.0(10) . yes
C(31) C(36) C(35) 121.1(10) . yes
P(1) C(41) C(42) 120.1(6) . yes
P(1) C(41) C(46) 120.5(6) . yes
C(42) C(41) C(46) 119.3(7) . yes
C(41) C(42) C(43) 119.7(8) . yes
C(42) C(43) C(44) 119.9(9) . yes
C(43) C(44) C(45) 120.4(9) . yes
C(44) C(45) C(46) 119.9(9) . yes
C(41) C(46) C(45) 120.8(8) . yes
P(2) C(51) C(52) 122.6(5) . yes
P(2) C(51) C(56) 118.5(6) . yes
C(52) C(51) C(56) 118.9(6) . yes
C(51) C(52) C(53) 120.1(7) . yes
C(52) C(53) C(54) 120.8(8) . yes
C(53) C(54) C(55) 120.1(8) . yes
C(54) C(55) C(56) 120.7(8) . yes
C(51) C(56) C(55) 119.4(8) . yes
P(2) C(61) C(62) 123.1(5) . yes
P(2) C(61) C(66) 119.0(5) . yes
C(62) C(61) C(66) 117.8(6) . yes
C(61) C(62) C(63) 121.5(7) . yes
C(62) C(63) C(64) 119.6(7) . yes
C(63) C(64) C(65) 120.1(6) . yes
C(64) C(65) C(66) 119.6(8) . yes
C(61) C(66) C(65) 121.2(8) . yes
P(3) C(71) C(72) 122.5(5) . yes
P(3) C(71) C(76) 118.1(6) . yes
C(72) C(71) C(76) 119.3(7) . yes
C(71) C(72) C(73) 120.2(7) . yes
C(72) C(73) C(74) 119.6(9) . yes
C(73) C(74) C(75) 119.5(9) . yes
C(74) C(75) C(76) 120.5(7) . yes
C(71) C(76) C(75) 120.8(8) . yes
P(3) C(81) C(82) 121.8(5) . yes
P(3) C(81) C(86) 119.8(5) . yes
C(82) C(81) C(86) 118.3(5) . yes
C(81) C(82) C(83) 119.2(7) . yes
C(82) C(83) C(84) 120.9(7) . yes
C(83) C(84) C(85) 120.3(6) . yes
C(84) C(85) C(86) 120.1(7) . yes
C(81) C(86) C(85) 121.2(7) . yes
P(4) C(91) C(92) 122.5(5) . yes
P(4) C(91) C(96) 118.8(6) . yes
C(92) C(91) C(96) 118.6(6) . yes
C(91) C(92) C(93) 120.2(8) . yes
C(92) C(93) C(94) 120.5(9) . yes
C(93) C(94) C(95) 120.3(7) . yes
C(94) C(95) C(96) 120.5(8) . yes
C(91) C(96) C(95) 119.9(8) . yes
P(4) C(101) C(102) 121.0(5) . yes
P(4) C(101) C(106) 120.0(5) . yes
C(102) C(101) C(106) 119.1(6) . yes
C(101) C(102) C(103) 120.6(6) . yes
C(102) C(103) C(104) 119.4(8) . yes
C(103) C(104) C(105) 120.6(8) . yes
C(104) C(105) C(106) 120.2(6) . yes
C(101) C(106) C(105) 120.1(7) . yes
C(112) C(111) C(116) 114.5(7) . yes
C(112) C(111) B(1) 121.3(7) . yes
C(116) C(111) B(1) 124.1(7) . yes
C(111) C(112) C(113) 122.6(8) . yes
C(112) C(113) C(114) 120.6(9) . yes
C(113) C(114) C(115) 119.8(9) . yes
C(114) C(115) C(116) 120.6(10) . yes
C(111) C(116) C(115) 121.8(9) . yes
C(122) C(121) C(126) 114.6(6) . yes
C(122) C(121) B(1) 122.5(6) . yes
C(126) C(121) B(1) 122.6(7) . yes
C(121) C(122) C(123) 124.0(7) . yes
C(122) C(123) C(124) 118.6(8) . yes
C(123) C(124) C(125) 119.3(6) . yes
C(124) C(125) C(126) 121.9(7) . yes
C(121) C(126) C(125) 121.7(7) . yes
C(132) C(131) C(136) 115.4(7) . yes
C(132) C(131) B(1) 122.0(6) . yes
C(136) C(131) B(1) 122.5(7) . yes
C(131) C(132) C(133) 121.4(7) . yes
C(132) C(133) C(134) 121.2(9) . yes
C(133) C(134) C(135) 118.8(9) . yes
C(134) C(135) C(136) 120.3(7) . yes
C(131) C(136) C(135) 122.9(8) . yes
C(142) C(141) C(146) 113.7(7) . yes
C(142) C(141) B(1) 123.5(7) . yes
C(146) C(141) B(1) 122.3(5) . yes
C(141) C(142) C(143) 123.2(9) . yes
C(142) C(143) C(144) 122.2(7) . yes
C(143) C(144) C(145) 117.9(9) . yes
C(144) C(145) C(146) 119.9(9) . yes
C(141) C(146) C(145) 123.0(6) . yes
Cl(1) C(151) Cl(2) 107(1) . yes
Cl(3) C(152) Cl(4) 99.9(8) . yes
Cl(3) C(152) Cl(4A) 118.1(8) . yes
Cl(4) C(152) Cl(4A) 38.3(6) . yes
C(153) C(153) C(154) 81.6(9) 2_666 yes
C(111) B(1) C(121) 108.7(5) . yes
C(111) B(1) C(131) 110.2(6) . yes
C(111) B(1) C(141) 107.1(6) . yes
C(121) B(1) C(131) 108.0(6) . yes
C(121) B(1) C(141) 112.8(6) . yes
C(131) B(1) C(141) 110.0(5) . yes

loop_
_geom_bond_atom_site_label_1
_geom_bond_atom_site_label_2
_geom_bond_distance
_geom_bond_site_symmetry_2
_geom_bond_publ_flag
Rh(1) Rh(3) 2.9083(9) . yes
Rh(1) Rh(4) 2.8890(7) . yes
Rh(1) P(1) 2.259(2) . yes
Rh(1) N(1) 2.030(6) . yes
Rh(1) C(1) 1.832(9) . yes
Rh(2) Rh(4) 2.8969(8) . yes
Rh(2) P(2) 2.238(2) . yes
Rh(2) N(2) 2.037(6) . yes
Rh(2) C(2) 1.838(8) . yes
Rh(3) P(3) 2.238(2) . yes
Rh(3) N(3) 2.020(6) . yes
Rh(3) C(3) 1.827(8) . yes
Rh(4) P(4) 2.256(2) . yes
Rh(4) N(4) 2.020(6) . yes
Rh(4) C(4) 1.856(9) . yes
Cl(1) C(151) 1.70(3) . yes
Cl(2) C(151) 1.78(3) . yes
Cl(3) C(152) 1.73(2) . yes
Cl(4) Cl(4A) 1.17(2) . yes
Cl(4) C(152) 1.87(2) . yes
Cl(4A) C(152) 1.62(2) . yes
P(1) C(14) 1.871(8) . yes
P(1) C(31) 1.812(6) . yes
P(1) C(41) 1.804(7) . yes
P(2) C(15) 1.854(9) . yes
P(2) C(51) 1.826(7) . yes
P(2) C(61) 1.821(6) . yes
P(3) C(24) 1.865(8) . yes
P(3) C(71) 1.837(7) . yes
P(3) C(81) 1.808(5) . yes
P(4) C(25) 1.859(7) . yes
P(4) C(91) 1.803(6) . yes
P(4) C(101) 1.811(7) . yes
O(1) C(1) 1.14(1) . yes
O(2) C(2) 1.15(1) . yes
O(3) C(3) 1.15(1) . yes
O(4) C(4) 1.12(1) . yes
N(1) N(2) 1.333(7) . yes
N(1) C(11) 1.34(1) . yes
N(2) C(13) 1.317(10) . yes
N(3) N(4) 1.344(6) . yes
N(3) C(21) 1.350(9) . yes
N(4) C(23) 1.353(9) . yes
C(11) C(12) 1.392(9) . yes
C(11) C(14) 1.502(9) . yes
C(12) C(13) 1.38(1) . yes
C(13) C(15) 1.511(9) . yes
C(21) C(22) 1.387(10) . yes
C(21) C(24) 1.499(9) . yes
C(22) C(23) 1.391(10) . yes
C(23) C(25) 1.499(8) . yes
C(31) C(32) 1.37(1) . yes
C(31) C(36) 1.36(1) . yes
C(32) C(33) 1.38(1) . yes
C(33) C(34) 1.35(2) . yes
C(34) C(35) 1.38(2) . yes
C(35) C(36) 1.39(1) . yes
C(41) C(42) 1.38(1) . yes
C(41) C(46) 1.39(1) . yes
C(42) C(43) 1.41(1) . yes
C(43) C(44) 1.37(1) . yes
C(44) C(45) 1.38(2) . yes
C(45) C(46) 1.38(1) . yes
C(51) C(52) 1.38(1) . yes
C(51) C(56) 1.41(1) . yes
C(52) C(53) 1.39(1) . yes
C(53) C(54) 1.37(1) . yes
C(54) C(55) 1.37(1) . yes
C(55) C(56) 1.39(1) . yes
C(61) C(62) 1.37(1) . yes
C(61) C(66) 1.38(1) . yes
C(62) C(63) 1.381(9) . yes
C(63) C(64) 1.36(1) . yes
C(64) C(65) 1.37(1) . yes
C(65) C(66) 1.38(1) . yes
C(71) C(72) 1.38(1) . yes
C(71) C(76) 1.384(9) . yes
C(72) C(73) 1.39(1) . yes
C(73) C(74) 1.41(1) . yes
C(74) C(75) 1.35(2) . yes
C(75) C(76) 1.38(1) . yes
C(81) C(82) 1.42(1) . yes
C(81) C(86) 1.38(1) . yes
C(82) C(83) 1.385(8) . yes
C(83) C(84) 1.37(1) . yes
C(84) C(85) 1.37(1) . yes
C(85) C(86) 1.378(8) . yes
C(91) C(92) 1.40(1) . yes
C(91) C(96) 1.398(10) . yes
C(92) C(93) 1.38(1) . yes
C(93) C(94) 1.37(1) . yes
C(94) C(95) 1.36(1) . yes
C(95) C(96) 1.39(1) . yes
C(101) C(102) 1.38(1) . yes
C(101) C(106) 1.399(9) . yes
C(102) C(103) 1.40(1) . yes
C(103) C(104) 1.38(1) . yes
C(104) C(105) 1.37(1) . yes
C(105) C(106) 1.38(1) . yes
C(111) C(112) 1.41(1) . yes
C(111) C(116) 1.40(1) . yes
C(111) B(1) 1.66(1) . yes
C(112) C(113) 1.37(1) . yes
C(113) C(114) 1.37(2) . yes
C(114) C(115) 1.34(2) . yes
C(115) C(116) 1.40(1) . yes
C(121) C(122) 1.40(1) . yes
C(121) C(126) 1.40(1) . yes
C(121) B(1) 1.641(9) . yes
C(122) C(123) 1.401(9) . yes
C(123) C(124) 1.38(1) . yes
C(124) C(125) 1.37(1) . yes
C(125) C(126) 1.389(9) . yes
C(131) C(132) 1.41(1) . yes
C(131) C(136) 1.386(10) . yes
C(131) B(1) 1.67(1) . yes
C(132) C(133) 1.39(1) . yes
C(133) C(134) 1.37(1) . yes
C(134) C(135) 1.36(2) . yes
C(135) C(136) 1.39(1) . yes
C(141) C(142) 1.402(8) . yes
C(141) C(146) 1.39(1) . yes
C(141) B(1) 1.63(1) . yes
C(142) C(143) 1.38(1) . yes
C(143) C(144) 1.34(2) . yes
C(144) C(145) 1.39(1) . yes
C(145) C(146) 1.41(1) . yes
C(153) C(153) 2.33(3) 2_666 yes
C(153) C(154) 1.75(2) . yes

loop_
_geom_contact_atom_site_label_1
_geom_contact_atom_site_label_2
_geom_contact_distance
_geom_contact_site_symmetry_2
Rh(1) Rh(3) 2.9083(9) .
Rh(1) Rh(4) 2.8890(7) .
Rh(2) Rh(4) 2.8969(8) .
Cl(2) Cl(4A) 3.36(1) 2_666
Cl(2) O(1) 3.39(1) 1_455
Cl(2) Cl(4) 3.55(1) 2_666
Cl(4A) C(154) 3.13(2) 2_666
O(1) C(24) 3.24(1) 2_765
O(1) C(22) 3.500(10) 2_765
O(2) C(144) 3.318(9) 1_554
O(2) C(143) 3.56(1) 1_554
O(3) C(105) 3.13(1) 1_556
O(3) C(84) 3.388(9) 2_766
O(3) C(83) 3.436(8) 2_766
O(3) C(104) 3.49(1) 1_556
O(4) C(12) 3.31(1) 2_755
O(4) C(125) 3.467(9) 2_655
O(4) C(14) 3.48(1) 2_755
C(43) C(151) 3.55(2) 1_655
C(44) C(62) 3.60(1) 2_755
C(45) C(63) 3.54(1) 2_755
C(45) C(62) 3.57(1) 2_755
C(52) C(145) 3.59(1) 2_656
C(62) C(63) 3.31(1) 2_655
C(63) C(63) 3.44(2) 2_655
C(93) C(144) 3.48(1) 1_554
C(93) C(145) 3.56(1) 1_554
C(103) C(124) 3.54(1) 1_654
C(105) C(123) 3.51(1) 2_655
C(112) C(152) 3.53(1) .
C(113) C(152) 3.53(1) .
C(134) C(151) 3.39(3) 1_556
C(135) C(151) 3.41(3) 1_556
